data_7113025
loop_
_publ_author_name
'Alberola, Antonio'
'Eisler, Dana'
'Less, Robert J.'
'Navarro-Moratalla, Efren'
'Rawson, Jeremy M.'

_publ_section_title
;
 Synthesis and characterisation of 3,4-dialkoxy-substituted
 benzo-1,3,2-dithiazolyl radicals.
;
_journal_issue 33
_journal_name_full 'Chemical communications (Cambridge, England)'
_journal_page_first 6114
_journal_page_last 6116
_journal_paper_doi 10.1039/c0cc01282c
_journal_volume 46
_journal_year 2010
_chemical_formula_moiety 'C8 H8 N O2 S2'
_chemical_formula_sum 'C8 H8 N O2 S2'
_chemical_formula_weight 214.27
_chemical_name_systematic
;
?
;
_space_group_IT_number 61
_symmetry_cell_setting orthorhombic
_symmetry_space_group_name_Hall '-P 2ac 2ab'
_symmetry_space_group_name_H-M 'P b c a'
_atom_sites_solution_hydrogens geom
_atom_sites_solution_primary direct
_atom_sites_solution_secondary difmap
_audit_creation_method SHELXL-97
_cell_angle_alpha 90.00
_cell_angle_beta 90.00
_cell_angle_gamma 90.00
_cell_formula_units_Z 8
_cell_length_a 9.1530(2)
_cell_length_b 10.0183(2)
_cell_length_c 20.2430(6)
_cell_measurement_reflns_used 9025
_cell_measurement_temperature 180(2)
_cell_measurement_theta_max 27.48
_cell_measurement_theta_min 1.00
_cell_volume 1856.23(8)
_computing_cell_refinement 'HKL Scalepack (Otwinowski & Minor 1997)'
_computing_data_collection 'Collect (Nonius B.V. 1998)'
_computing_data_reduction
;
HKL Denzo and Scalepack (Otwinowski & Minor 1997)
;
_computing_molecular_graphics 'Bruker SHELXTL'
_computing_publication_material 'SHELXL-97 (Sheldrick 1997)'
_computing_structure_refinement 'SHELXL-97 (Sheldrick 1997)'
_computing_structure_solution 'SHELXS-97 (Sheldrick, 1990)'
_diffrn_ambient_temperature 180(2)
_diffrn_measured_fraction_theta_full 0.999
_diffrn_measured_fraction_theta_max 0.999
_diffrn_measurement_device_type 'Nonius Kappa CCD'
_diffrn_measurement_method 'thin slice \w and \f scans'
_diffrn_radiation_monochromator graphite
_diffrn_radiation_source 'fine-focus sealed tube'
_diffrn_radiation_type MoK\a
_diffrn_radiation_wavelength 0.71073
_diffrn_reflns_av_R_equivalents 0.0673
_diffrn_reflns_av_sigmaI/netI 0.0413
_diffrn_reflns_limit_h_max 10
_diffrn_reflns_limit_h_min -10
_diffrn_reflns_limit_k_max 11
_diffrn_reflns_limit_k_min -11
_diffrn_reflns_limit_l_max 24
_diffrn_reflns_limit_l_min -18
_diffrn_reflns_number 15162
_diffrn_reflns_theta_full 25.02
_diffrn_reflns_theta_max 25.02
_diffrn_reflns_theta_min 3.00
_exptl_absorpt_coefficient_mu 0.537
_exptl_absorpt_correction_T_max 0.971
_exptl_absorpt_correction_T_min 0.862
_exptl_absorpt_correction_type multi-scan
_exptl_absorpt_process_details
;
multi-scan from symmetry-related measurements
Sortav (Blessing 1995)
;
_exptl_crystal_colour black
_exptl_crystal_density_diffrn 1.533
_exptl_crystal_density_method 'not measured'
_exptl_crystal_description plate
_exptl_crystal_F_000 888
_exptl_crystal_size_max 0.23
_exptl_crystal_size_mid 0.10
_exptl_crystal_size_min 0.05
_refine_diff_density_max 0.249
_refine_diff_density_min -0.281
_refine_diff_density_rms 0.066
_refine_ls_extinction_method none
_refine_ls_goodness_of_fit_ref 1.101
_refine_ls_hydrogen_treatment constr
_refine_ls_matrix_type full
_refine_ls_number_parameters 120
_refine_ls_number_reflns 1635
_refine_ls_number_restraints 0
_refine_ls_restrained_S_all 1.101
_refine_ls_R_factor_all 0.0620
_refine_ls_R_factor_gt 0.0387
_refine_ls_shift/su_max 0.000
_refine_ls_shift/su_mean 0.000
_refine_ls_structure_factor_coef Fsqd
_refine_ls_weighting_details 'calc w=1/[\s^2^(Fo^2^)+(0.0253P)^2^+1.6388P] where P=(Fo^2^+2Fc^2^)/3'
_refine_ls_weighting_scheme calc
_refine_ls_wR_factor_gt 0.0741
_refine_ls_wR_factor_ref 0.0835
_reflns_number_gt 1270
_reflns_number_total 1635
_reflns_threshold_expression >2sigma(I)
_cod_data_source_file c0cc01282c.txt
_cod_data_source_block 2
_cod_depositor_comments
;
The following automatic conversions were performed:

'_symmetry_cell_setting' value 'Orthorhombic' changed to
'orthorhombic' according to
/usr/data/users/saulius/automatic-downloads/retrospective/RSC/lib/dictionaries/cif_core.dic
dictionary named 'cif_core.dic' version 2.4.2 from 2011-04-26.

Automatic conversion script
Id: cif_fix_values 2281 2013-09-26 08:29:07Z andrius 
;
_cod_original_sg_symbol_H-M Pbca
_cod_database_code 7113025

loop_
_symmetry_equiv_pos_as_xyz
'x, y, z'
'-x+1/2, -y, z+1/2'
'-x, y+1/2, -z+1/2'
'x+1/2, -y+1/2, -z'
'-x, -y, -z'
'x-1/2, y, -z-1/2'
'x, -y-1/2, z-1/2'
'-x-1/2, y-1/2, z'

loop_
_atom_site_label
_atom_site_type_symbol
_atom_site_fract_x
_atom_site_fract_y
_atom_site_fract_z
_atom_site_U_iso_or_equiv
_atom_site_adp_type
_atom_site_occupancy
_atom_site_symmetry_multiplicity
_atom_site_calc_flag
_atom_site_refinement_flags
S1 S 0.08649(7) 0.21704(6) 0.48881(3) 0.0269(2) Uani 1 1 d .
N1 N 0.2626(2) 0.1897(2) 0.50120(11) 0.0290(6) Uani 1 1 d .
S2 S 0.32869(7) 0.06040(7) 0.45987(4) 0.0296(2) Uani 1 1 d .
C1 C 0.1720(3) 0.0130(2) 0.41677(13) 0.0229(6) Uani 1 1 d .
C2 C 0.1631(3) -0.0899(3) 0.37038(13) 0.0252(6) Uani 1 1 d .
H2A H 0.2469 -0.1416 0.3598 0.030 Uiso 1 1 calc R
C3 C 0.0314(3) -0.1154(2) 0.34028(13) 0.0243(6) Uani 1 1 d .
C4 C -0.0931(3) -0.0381(2) 0.35662(13) 0.0238(6) Uani 1 1 d .
C5 C -0.0844(3) 0.0652(2) 0.40145(13) 0.0241(6) Uani 1 1 d .
H5A H -0.1679 0.1177 0.4117 0.029 Uiso 1 1 calc R
C6 C 0.0508(3) 0.0909(2) 0.43145(13) 0.0214(6) Uani 1 1 d .
O1 O 0.00842(19) -0.21153(17) 0.29383(9) 0.0302(5) Uani 1 1 d .
C7 C 0.1299(3) -0.2951(3) 0.27739(14) 0.0342(7) Uani 1 1 d .
H7A H 0.0998 -0.3606 0.2441 0.051 Uiso 1 1 calc R
H7B H 0.1636 -0.3419 0.3171 0.051 Uiso 1 1 calc R
H7C H 0.2095 -0.2402 0.2597 0.051 Uiso 1 1 calc R
O2 O -0.21817(19) -0.07412(18) 0.32441(9) 0.0323(5) Uani 1 1 d .
C8 C -0.3506(3) -0.0098(3) 0.34340(16) 0.0406(8) Uani 1 1 d .
H8A H -0.4323 -0.0481 0.3186 0.061 Uiso 1 1 calc R
H8B H -0.3435 0.0859 0.3339 0.061 Uiso 1 1 calc R
H8C H -0.3670 -0.0229 0.3908 0.061 Uiso 1 1 calc R

loop_
_atom_site_aniso_label
_atom_site_aniso_U_11
_atom_site_aniso_U_22
_atom_site_aniso_U_33
_atom_site_aniso_U_23
_atom_site_aniso_U_13
_atom_site_aniso_U_12
S1 0.0253(4) 0.0229(4) 0.0326(4) -0.0066(3) -0.0009(3) 0.0007(3)
N1 0.0235(12) 0.0290(12) 0.0344(14) -0.0091(10) -0.0012(10) -0.0018(10)
S2 0.0221(3) 0.0294(4) 0.0375(4) -0.0079(3) -0.0039(3) 0.0009(3)
C1 0.0234(13) 0.0198(13) 0.0257(15) 0.0019(11) 0.0032(12) -0.0034(11)
C2 0.0235(14) 0.0238(13) 0.0283(15) -0.0018(11) 0.0044(12) 0.0031(12)
C3 0.0291(15) 0.0222(14) 0.0215(14) -0.0010(11) 0.0026(12) -0.0027(12)
C4 0.0201(13) 0.0266(14) 0.0247(15) 0.0026(11) -0.0031(11) -0.0034(12)
C5 0.0222(13) 0.0240(13) 0.0261(15) 0.0003(11) 0.0013(11) 0.0017(12)
C6 0.0244(14) 0.0176(12) 0.0224(14) 0.0004(11) 0.0022(11) -0.0021(11)
O1 0.0305(10) 0.0299(10) 0.0301(11) -0.0104(9) 0.0007(8) -0.0006(9)
C7 0.0394(17) 0.0287(15) 0.0344(17) -0.0081(13) 0.0083(14) 0.0017(13)
O2 0.0233(10) 0.0391(11) 0.0346(12) -0.0094(9) -0.0059(8) 0.0019(9)
C8 0.0245(15) 0.0517(19) 0.046(2) -0.0077(15) -0.0080(14) 0.0063(15)

loop_
_atom_type_symbol
_atom_type_description
_atom_type_scat_dispersion_real
_atom_type_scat_dispersion_imag
_atom_type_scat_source
C C 0.0033 0.0016 'International Tables Vol C Tables 4.2.6.8 and 6.1.1.4'
H H 0.0000 0.0000 'International Tables Vol C Tables 4.2.6.8 and 6.1.1.4'
N N 0.0061 0.0033 'International Tables Vol C Tables 4.2.6.8 and 6.1.1.4'
S S 0.1246 0.1234 'International Tables Vol C Tables 4.2.6.8 and 6.1.1.4'
O O 0.0106 0.0060 'International Tables Vol C Tables 4.2.6.8 and 6.1.1.4'

loop_
_geom_angle_atom_site_label_1
_geom_angle_atom_site_label_2
_geom_angle_atom_site_label_3
_geom_angle
N1 S1 C6 99.38(11)
S1 N1 S2 114.15(13)
N1 S2 C1 99.50(12)
C6 C1 C2 120.8(2)
C6 C1 S2 113.38(19)
C2 C1 S2 125.8(2)
C3 C2 C1 119.1(2)
C3 C2 H2A 120.5
C1 C2 H2A 120.5
O1 C3 C2 124.9(2)
O1 C3 C4 115.0(2)
C2 C3 C4 120.0(2)
O2 C4 C5 124.1(2)
O2 C4 C3 114.7(2)
C5 C4 C3 121.2(2)
C4 C5 C6 118.3(2)
C4 C5 H5A 120.9
C6 C5 H5A 120.9
C1 C6 C5 120.6(2)
C1 C6 S1 113.53(19)
C5 C6 S1 125.84(19)
C3 O1 C7 117.0(2)
O1 C7 H7A 109.5
O1 C7 H7B 109.5
H7A C7 H7B 109.5
O1 C7 H7C 109.5
H7A C7 H7C 109.5
H7B C7 H7C 109.5
C4 O2 C8 117.7(2)
O2 C8 H8A 109.5
O2 C8 H8B 109.5
H8A C8 H8B 109.5
O2 C8 H8C 109.5
H8A C8 H8C 109.5
H8B C8 H8C 109.5

loop_
_geom_bond_atom_site_label_1
_geom_bond_atom_site_label_2
_geom_bond_distance
S1 N1 1.654(2)
S1 C6 1.747(3)
N1 S2 1.656(2)
S2 C1 1.744(3)
C1 C6 1.389(3)
C1 C2 1.397(4)
C2 C3 1.375(4)
C2 H2A 0.9500
C3 O1 1.362(3)
C3 C4 1.417(4)
C4 O2 1.366(3)
C4 C5 1.379(4)
C5 C6 1.402(3)
C5 H5A 0.9500
O1 C7 1.431(3)
C7 H7A 0.9800
C7 H7B 0.9800
C7 H7C 0.9800
O2 C8 1.426(3)
C8 H8A 0.9800
C8 H8B 0.9800
C8 H8C 0.9800
